data_7127906
loop_
_publ_author_name
'Evans, Matthew J.'
'Anker, Mathew D.'
'McMullin, Claire L.'
'Rajabi, Nasir A.'
'Coles, Martyn P.'

_publ_section_title
;
 Double insertion of CO<sub>2</sub> into an Al-Te multiple bond.
;
_journal_issue 21
_journal_name_full 'Chemical communications (Cambridge, England)'
_journal_page_first 2673
_journal_page_last 2676
_journal_paper_doi 10.1039/d0cc07448a
_journal_volume 57
_journal_year 2021
_chemical_absolute_configuration ad
_chemical_formula_moiety 'C74 H132 Al2 K2 N4 O10 S2 Si4'
_chemical_formula_sum 'C74 H132 Al2 K2 N4 O10 S2 Si4'
_chemical_formula_weight 1546.48
_space_group_IT_number 4
_space_group_name_Hall 'P 2yb'
_space_group_name_H-M_alt 'P 1 21 1'
_symmetry_cell_setting monoclinic
_symmetry_Int_Tables_number 4
_symmetry_space_group_name_Hall 'P 2yb'
_symmetry_space_group_name_H-M 'P 1 21 1'
_atom_sites_solution_hydrogens geom
_audit_conform_dict_location ftp://ftp.iucr.org/pub/cif_core.dic
_audit_conform_dict_name cif_core.dic
_audit_conform_dict_version 2.4.3
_audit_creation_date 2020-07-04T15:45:03-00:00
_audit_creation_method 'WinGX routine CIF_UPDATE'
_audit_update_record
;
2020-10-15 deposited with the CCDC.	2021-02-02 downloaded from the CCDC.
;
_cell_angle_alpha 90
_cell_angle_beta 94.3187(6)
_cell_angle_gamma 90
_cell_formula_units_Z 2
_cell_length_a 12.27766(9)
_cell_length_b 24.87997(17)
_cell_length_c 14.90060(11)
_cell_measurement_reflns_used 41269
_cell_measurement_temperature 150.01(10)
_cell_measurement_theta_max 73.426
_cell_measurement_theta_min 4.502
_cell_measurement_wavelength 1.54184
_cell_volume 4538.73(6)
_computing_cell_refinement 'CrysAlisPro 1.171.40.53 (Rigaku OD, 2019)'
_computing_data_collection 'CrysAlisPro 1.171.40.53 (Rigaku OD, 2019)'
_computing_data_reduction 'CrysAlisPro 1.171.40.53 (Rigaku OD, 2019)'
_computing_molecular_graphics 'Ortep for Windows (Farrugia, 2012)'
_computing_publication_material 'WinGX publication routines (Farrugia, 2012)'
_computing_structure_refinement 'SHELXL-2014/6 (Sheldrick, 2014)'
_diffrn_ambient_temperature 150.01(10)
_diffrn_detector 'CCD plate'
_diffrn_detector_area_resol_mean 8.0856
_diffrn_measured_fraction_theta_full 0.9861
_diffrn_measured_fraction_theta_max 0.965
_diffrn_measurement_device 'four-circle diffractometer'
_diffrn_measurement_device_type 'SuperNova, Dual, Cu at home/near, EosS2'
_diffrn_measurement_method '\w scans'
_diffrn_orient_matrix_type 'CrysAlisPro convention (1999,Acta A55,543-557)'
_diffrn_orient_matrix_UB_11 0.0453437
_diffrn_orient_matrix_UB_12 -0.0577674
_diffrn_orient_matrix_UB_13 0.0023362
_diffrn_orient_matrix_UB_21 0.0840842
_diffrn_orient_matrix_UB_22 0.0156557
_diffrn_orient_matrix_UB_23 0.0775505
_diffrn_orient_matrix_UB_31 -0.0818995
_diffrn_orient_matrix_UB_32 -0.0159076
_diffrn_orient_matrix_UB_33 0.0687702
_diffrn_radiation_monochromator mirror
_diffrn_radiation_probe x-ray
_diffrn_radiation_type 'Cu K\a'
_diffrn_radiation_wavelength 1.54184
_diffrn_reflns_av_R_equivalents 0.049
_diffrn_reflns_av_unetI/netI 0.043
_diffrn_reflns_Laue_measured_fraction_full 1
_diffrn_reflns_Laue_measured_fraction_max 0.995
_diffrn_reflns_limit_h_max 14
_diffrn_reflns_limit_h_min -15
_diffrn_reflns_limit_k_max 30
_diffrn_reflns_limit_k_min -30
_diffrn_reflns_limit_l_max 18
_diffrn_reflns_limit_l_min -17
_diffrn_reflns_number 63075
_diffrn_reflns_point_group_measured_fraction_full 0.982
_diffrn_reflns_point_group_measured_fraction_max 0.965
_diffrn_reflns_theta_full 74.0807
_diffrn_reflns_theta_max 73.5958
_diffrn_reflns_theta_min 3.553
_diffrn_source 'micro-focus sealed X-ray tube'
_exptl_absorpt_coefficient_mu 2.447
_exptl_absorpt_correction_T_max 1
_exptl_absorpt_correction_T_min 0.475
_exptl_absorpt_correction_type gaussian
_exptl_absorpt_process_details
;
        CrysAlisPro 1.171.40.53 (Rigaku Oxford Diffraction, 2019)
Numerical absorption correction based on gaussian integration over
                        a multifaceted crystal model
        Empirical absorption correction using spherical harmonics,
 implemented in SCALE3 ABSPACK scaling algorithm.
;
_exptl_crystal_colour colourless
_exptl_crystal_density_diffrn 1.132
_exptl_crystal_density_method 'not measured'
_exptl_crystal_description block
_exptl_crystal_F_000 1672
_exptl_crystal_size_max 0.342
_exptl_crystal_size_mid 0.251
_exptl_crystal_size_min 0.172
_refine_diff_density_max 0.655
_refine_diff_density_min -0.294
_refine_diff_density_rms 0.039
_refine_ls_abs_structure_details
;
 Flack x determined using 7937 quotients [(I+)-(I-)]/[(I+)+(I-)]
 (Parsons, Flack and Wagner, Acta Cryst. B69 (2013) 249-259).
;
_refine_ls_abs_structure_Flack -0.016(6)
_refine_ls_extinction_method none
_refine_ls_goodness_of_fit_ref 1.022
_refine_ls_hydrogen_treatment constr
_refine_ls_matrix_type full
_refine_ls_number_constraints 0
_refine_ls_number_parameters 944
_refine_ls_number_reflns 17697
_refine_ls_number_restraints 19
_refine_ls_restrained_S_all 1.023
_refine_ls_R_factor_all 0.0365
_refine_ls_R_factor_gt 0.0356
_refine_ls_shift/su_max 0.001
_refine_ls_shift/su_mean 0
_refine_ls_structure_factor_coef Fsqd
_refine_ls_weighting_details 'w=1/[\s^2^(Fo^2^)+(0.0568P)^2^+1.1872P] where P=(Fo^2^+2Fc^2^)/3'
_refine_ls_weighting_scheme calc
_refine_ls_wR_factor_gt 0.0955
_refine_ls_wR_factor_ref 0.0965
_reflns_number_gt 17308
_reflns_number_total 17697
_reflns_threshold_expression 'I > 2\s(I)'
_cod_data_source_file d0cc07448a2.cif
_cod_data_source_block '[(K(Et2O))(2-S)]2'
_cod_depositor_comments 'Adding full bibliography for 7127904--7127909.cif.'
_cod_database_code 7127906

loop_
_symmetry_equiv_pos_as_xyz
'x, y, z'
'-x, y+1/2, -z'

loop_
_atom_site_label
_atom_site_type_symbol
_atom_site_fract_x
_atom_site_fract_y
_atom_site_fract_z
_atom_site_U_iso_or_equiv
_atom_site_adp_type
_atom_site_occupancy
_atom_site_calc_flag
_atom_site_disorder_assembly
_atom_site_disorder_group
K1 K 0.74533(6) 0.71351(3) 0.19646(4) 0.03802(14) Uani 1 d . .
K2 K 0.82922(6) 0.55579(3) 0.29626(5) 0.04080(15) Uani 1 d . .
S1 S 0.73938(6) 0.65547(3) 0.51602(5) 0.03531(15) Uani 1 d . .
S2 S 0.76446(6) 0.58944(3) -0.03082(5) 0.03716(16) Uani 1 d . .
Si1 Si 0.42099(6) 0.78567(4) 0.52850(6) 0.03969(19) Uani 1 d . .
Si2 Si 0.62229(6) 0.82490(4) 0.63701(5) 0.03440(17) Uani 1 d . .
Si3 Si 0.78452(8) 0.40062(4) -0.10978(7) 0.0487(2) Uani 1 d . .
Si4 Si 1.01815(8) 0.43061(4) -0.05128(7) 0.0445(2) Uani 1 d . .
Al1 Al 0.64527(6) 0.73453(3) 0.50059(5) 0.02439(15) Uani 1 d . .
Al2 Al 0.82957(7) 0.50460(3) -0.00426(6) 0.02889(17) Uani 1 d . .
O1 O 0.49255(17) 0.82385(10) 0.60053(16) 0.0423(5) Uani 1 d . .
O2 O 0.9376(3) 0.74887(14) 0.1389(3) 0.0777(10) Uani 1 d . .
O3 O 0.5952(2) 0.73302(10) 0.05807(16) 0.0466(5) Uani 1 d . .
O4 O 0.9172(2) 0.39291(11) -0.0946(2) 0.0542(7) Uani 1 d . .
O5 O 1.0152(3) 0.55036(13) 0.40383(19) 0.0628(7) Uani 1 d . .
O6 O 0.6707(4) 0.50045(15) 0.3699(2) 0.0769(10) Uani 1 d . .
N1 N 0.49806(18) 0.72935(10) 0.50986(16) 0.0302(5) Uani 1 d . .
N2 N 0.69491(18) 0.79634(10) 0.55447(15) 0.0269(4) Uani 1 d . .
N3 N 0.7468(2) 0.44477(10) -0.02800(17) 0.0326(5) Uani 1 d . .
N4 N 0.9670(2) 0.49448(11) -0.04010(17) 0.0334(5) Uani 1 d . .
C1 C 0.4493(2) 0.67697(13) 0.4943(2) 0.0348(6) Uani 1 d . .
C2 C 0.4361(3) 0.64200(16) 0.5681(3) 0.0467(8) Uani 1 d . .
C3 C 0.3981(4) 0.59012(19) 0.5506(3) 0.0631(11) Uani 1 d . .
H3 H 0.3894 0.5665 0.5996 0.076 Uiso 1 calc . .
C4 C 0.3727(4) 0.57204(19) 0.4646(4) 0.0694(13) Uani 1 d . .
H4 H 0.3492 0.5361 0.4543 0.083 Uiso 1 calc . .
C5 C 0.3819(4) 0.60663(17) 0.3931(3) 0.0562(10) Uani 1 d . .
H5 H 0.3624 0.5944 0.3337 0.067 Uiso 1 calc . .
C6 C 0.4192(3) 0.65920(14) 0.4066(2) 0.0395(7) Uani 1 d . .
C7 C 0.4626(3) 0.6593(2) 0.6649(3) 0.0567(10) Uani 1 d . .
H7 H 0.476 0.699 0.6655 0.068 Uiso 1 calc . .
C8 C 0.5656(4) 0.6315(3) 0.7066(3) 0.0694(14) Uani 1 d . .
H8A H 0.5555 0.5925 0.704 0.104 Uiso 1 calc . .
H8B H 0.5791 0.6428 0.7694 0.104 Uiso 1 calc . .
H8C H 0.6282 0.6415 0.673 0.104 Uiso 1 calc . .
C9 C 0.3665(4) 0.6477(3) 0.7229(3) 0.0830(17) Uani 1 d . .
H9A H 0.2988 0.6617 0.6926 0.125 Uiso 1 calc . .
H9B H 0.38 0.6652 0.7816 0.125 Uiso 1 calc . .
H9C H 0.3598 0.6088 0.7313 0.125 Uiso 1 calc . .
C10 C 0.4242(3) 0.69504(14) 0.3251(2) 0.0397(7) Uani 1 d . .
H10 H 0.4607 0.7294 0.3452 0.048 Uiso 1 calc . .
C11 C 0.3093(3) 0.70869(19) 0.2850(3) 0.0594(10) Uani 1 d . .
H11A H 0.2715 0.6756 0.2652 0.089 Uiso 1 calc . .
H11B H 0.3142 0.7328 0.2334 0.089 Uiso 1 calc . .
H11C H 0.2686 0.7265 0.3307 0.089 Uiso 1 calc . .
C12 C 0.4907(3) 0.67000(17) 0.2529(2) 0.0510(9) Uani 1 d . .
H12A H 0.5615 0.6579 0.2805 0.077 Uiso 1 calc . .
H12B H 0.5023 0.6968 0.2064 0.077 Uiso 1 calc . .
H12C H 0.4508 0.6392 0.2257 0.077 Uiso 1 calc . .
C13 C 0.2896(3) 0.7686(2) 0.5758(4) 0.0695(13) Uani 1 d . .
H13A H 0.3042 0.75 0.6334 0.104 Uiso 1 calc . .
H13B H 0.2467 0.7452 0.5337 0.104 Uiso 1 calc . .
H13C H 0.2485 0.8017 0.5852 0.104 Uiso 1 calc . .
C14 C 0.3894(4) 0.82786(17) 0.4256(3) 0.0598(11) Uani 1 d . .
H14A H 0.363 0.8632 0.4434 0.09 Uiso 1 calc . .
H14B H 0.333 0.8101 0.386 0.09 Uiso 1 calc . .
H14C H 0.4557 0.8323 0.3936 0.09 Uiso 1 calc . .
C15 C 0.6344(3) 0.7866(2) 0.7453(2) 0.0532(9) Uani 1 d . .
H15A H 0.576 0.7976 0.7827 0.08 Uiso 1 calc . .
H15B H 0.7055 0.794 0.7773 0.08 Uiso 1 calc . .
H15C H 0.6281 0.748 0.7327 0.08 Uiso 1 calc . .
C16 C 0.6643(3) 0.89573(16) 0.6588(3) 0.0504(9) Uani 1 d . .
H16A H 0.6578 0.916 0.6022 0.076 Uiso 1 calc . .
H16B H 0.7403 0.8966 0.6841 0.076 Uiso 1 calc . .
H16C H 0.6171 0.9119 0.7016 0.076 Uiso 1 calc . .
C17 C 0.7955(2) 0.82009(12) 0.52991(18) 0.0294(5) Uani 1 d . .
C18 C 0.8965(2) 0.80434(13) 0.5736(2) 0.0350(6) Uani 1 d . .
C19 C 0.9925(3) 0.82697(17) 0.5454(3) 0.0519(9) Uani 1 d . .
H19 H 1.0608 0.8162 0.574 0.062 Uiso 1 calc . .
C20 C 0.9906(3) 0.8643(2) 0.4773(3) 0.0618(11) Uani 1 d . .
H20 H 1.0568 0.8789 0.4589 0.074 Uiso 1 calc . .
C21 C 0.8921(4) 0.88027(17) 0.4364(3) 0.0539(9) Uani 1 d . .
H21 H 0.8911 0.9064 0.3898 0.065 Uiso 1 calc . .
C22 C 0.7936(3) 0.85922(13) 0.4612(2) 0.0365(6) Uani 1 d . .
C23 C 0.9048(3) 0.76599(15) 0.6520(3) 0.0438(7) Uani 1 d . .
H23 H 0.8311 0.7495 0.6567 0.053 Uiso 1 calc . .
C24 C 0.9347(4) 0.7973(2) 0.7397(3) 0.0694(13) Uani 1 d . .
H24A H 1.0085 0.8121 0.7383 0.104 Uiso 1 calc . .
H24B H 0.9323 0.7729 0.7912 0.104 Uiso 1 calc . .
H24C H 0.8824 0.8266 0.7454 0.104 Uiso 1 calc . .
C25 C 0.9857(3) 0.7207(2) 0.6409(5) 0.0778(16) Uani 1 d . .
H25A H 0.9693 0.7032 0.5826 0.117 Uiso 1 calc . .
H25B H 0.98 0.6944 0.6893 0.117 Uiso 1 calc . .
H25C H 1.06 0.7354 0.6439 0.117 Uiso 1 calc . .
C26 C 0.6872(3) 0.87851(14) 0.4135(2) 0.0429(7) Uani 1 d . .
H26 H 0.6259 0.8661 0.4489 0.051 Uiso 1 calc . .
C27 C 0.6816(5) 0.94005(17) 0.4065(3) 0.0665(12) Uani 1 d . .
H27A H 0.7073 0.956 0.4644 0.1 Uiso 1 calc . .
H27B H 0.606 0.9511 0.3908 0.1 Uiso 1 calc . .
H27C H 0.728 0.9523 0.3598 0.1 Uiso 1 calc . .
C28 C 0.6706(4) 0.85442(15) 0.3192(2) 0.0510(9) Uani 1 d . .
H28A H 0.7285 0.8672 0.2826 0.076 Uiso 1 calc . .
H28B H 0.5994 0.8655 0.2912 0.076 Uiso 1 calc . .
H28C H 0.6734 0.8151 0.3232 0.076 Uiso 1 calc . .
C33 C 0.5478(3) 0.69040(17) 0.0050(3) 0.0582(10) Uani 1 d . .
H33A H 0.5721 0.6558 0.0326 0.07 Uiso 1 calc . .
H33B H 0.5759 0.6921 -0.0555 0.07 Uiso 1 calc . .
C34 C 0.4262(4) 0.6908(2) -0.0058(4) 0.0720(13) Uani 1 d . .
H34A H 0.4004 0.6602 -0.0431 0.108 Uiso 1 calc . .
H34B H 0.3971 0.688 0.0535 0.108 Uiso 1 calc . .
H34C H 0.4009 0.7244 -0.0348 0.108 Uiso 1 calc . .
C37 C 0.6485(2) 0.43404(11) 0.01647(19) 0.0304(5) Uani 1 d . .
C38 C 0.6518(3) 0.39926(13) 0.0916(2) 0.0379(6) Uani 1 d . .
C39 C 0.5555(3) 0.38922(15) 0.1334(2) 0.0457(8) Uani 1 d . .
H39 H 0.5578 0.3661 0.1843 0.055 Uiso 1 calc . .
C40 C 0.4581(3) 0.41195(16) 0.1027(2) 0.0465(8) Uani 1 d . .
H40 H 0.3934 0.4045 0.1316 0.056 Uiso 1 calc . .
C41 C 0.4550(3) 0.44579(14) 0.0294(2) 0.0395(7) Uani 1 d . .
H41 H 0.3874 0.4616 0.0084 0.047 Uiso 1 calc . .
C42 C 0.5483(2) 0.45750(12) -0.01497(19) 0.0314(6) Uani 1 d . .
C43 C 0.7572(3) 0.37364(14) 0.1306(3) 0.0473(8) Uani 1 d . .
H43 H 0.8112 0.3756 0.0837 0.057 Uiso 1 calc . .
C44 C 0.8041(4) 0.40531(17) 0.2125(3) 0.0585(10) Uani 1 d . .
H44A H 0.8138 0.443 0.1956 0.088 Uiso 1 calc . .
H44B H 0.8748 0.39 0.2341 0.088 Uiso 1 calc . .
H44C H 0.7537 0.4033 0.2603 0.088 Uiso 1 calc . .
C45 C 0.7438(4) 0.31459(17) 0.1550(4) 0.0764(15) Uani 1 d . .
H45A H 0.6974 0.3117 0.2054 0.115 Uiso 1 calc . .
H45B H 0.8157 0.299 0.1722 0.115 Uiso 1 calc . .
H45C H 0.7099 0.2952 0.1029 0.115 Uiso 1 calc . .
C46 C 0.5362(3) 0.49508(14) -0.0953(2) 0.0383(7) Uani 1 d . .
H46 H 0.6108 0.5036 -0.1139 0.046 Uiso 1 calc . .
C47 C 0.4811(3) 0.54799(17) -0.0719(3) 0.0542(9) Uani 1 d . .
H47A H 0.4041 0.5413 -0.0627 0.081 Uiso 1 calc . .
H47B H 0.4863 0.5736 -0.1213 0.081 Uiso 1 calc . .
H47C H 0.5178 0.5629 -0.0167 0.081 Uiso 1 calc . .
C48 C 0.4715(4) 0.4678(2) -0.1746(2) 0.0593(11) Uani 1 d . .
H48A H 0.5081 0.4344 -0.1897 0.089 Uiso 1 calc . .
H48B H 0.4676 0.4919 -0.2268 0.089 Uiso 1 calc . .
H48C H 0.3975 0.4598 -0.1581 0.089 Uiso 1 calc . .
C49 C 0.7181(4) 0.3340(2) -0.1013(4) 0.0781(17) Uani 1 d . .
H49A H 0.7336 0.312 -0.1533 0.117 Uiso 1 calc . .
H49B H 0.639 0.3389 -0.1002 0.117 Uiso 1 calc . .
H49C H 0.7465 0.3161 -0.0458 0.117 Uiso 1 calc . .
C50 C 0.7533(4) 0.4261(2) -0.2276(3) 0.0718(14) Uani 1 d . .
H50A H 0.7713 0.4644 -0.2301 0.108 Uiso 1 calc . .
H50B H 0.6755 0.421 -0.2452 0.108 Uiso 1 calc . .
H50C H 0.7969 0.4062 -0.2689 0.108 Uiso 1 calc . .
C51 C 1.0652(4) 0.39953(19) 0.0579(4) 0.0676(12) Uani 1 d . .
H51A H 1.0085 0.4035 0.1003 0.101 Uiso 1 calc . .
H51B H 1.1322 0.4174 0.0822 0.101 Uiso 1 calc . .
H51C H 1.0798 0.3613 0.0489 0.101 Uiso 1 calc . .
C52 C 1.1313(4) 0.4290(2) -0.1285(4) 0.0731(14) Uani 1 d . .
H52A H 1.1571 0.3919 -0.1341 0.11 Uiso 1 calc . .
H52B H 1.1916 0.4517 -0.104 0.11 Uiso 1 calc . .
H52C H 1.1044 0.4424 -0.1879 0.11 Uiso 1 calc . .
C53 C 1.0326(2) 0.54086(13) -0.0581(2) 0.0339(6) Uani 1 d . .
C54 C 1.0974(2) 0.56598(14) 0.0117(2) 0.0368(6) Uani 1 d . .
C55 C 1.1584(3) 0.61160(18) -0.0079(3) 0.0517(9) Uani 1 d . .
H55 H 1.2021 0.6288 0.039 0.062 Uiso 1 calc . .
C56 C 1.1563(3) 0.6319(2) -0.0940(3) 0.0607(11) Uani 1 d . .
H56 H 1.1978 0.663 -0.1062 0.073 Uiso 1 calc . .
C57 C 1.0941(3) 0.6072(2) -0.1618(3) 0.0558(10) Uani 1 d . .
H57 H 1.0934 0.6214 -0.221 0.067 Uiso 1 calc . .
C58 C 1.0312(3) 0.56158(16) -0.1466(2) 0.0429(7) Uani 1 d . .
C59 C 1.1045(3) 0.54644(14) 0.1085(2) 0.0391(7) Uani 1 d . .
H59 H 1.0532 0.5154 0.1122 0.047 Uiso 1 calc . .
C60 C 1.2200(3) 0.5267(2) 0.1388(3) 0.0618(11) Uani 1 d . .
H60A H 1.2409 0.4979 0.0987 0.093 Uiso 1 calc . .
H60B H 1.221 0.513 0.2006 0.093 Uiso 1 calc . .
H60C H 1.2717 0.5566 0.1366 0.093 Uiso 1 calc . .
C61 C 1.0697(3) 0.59019(17) 0.1727(2) 0.0494(8) Uani 1 d . .
H61A H 1.1187 0.6212 0.17 0.074 Uiso 1 calc . .
H61B H 1.0735 0.5761 0.2342 0.074 Uiso 1 calc . .
H61C H 0.9947 0.6014 0.1548 0.074 Uiso 1 calc . .
C62 C 0.9644(4) 0.5369(2) -0.2256(2) 0.0575(10) Uani 1 d . .
H62 H 0.9371 0.501 -0.2068 0.069 Uiso 1 calc . .
C63 C 1.0338(6) 0.5286(3) -0.3077(3) 0.096(2) Uani 1 d . .
H63A H 1.0531 0.5637 -0.332 0.144 Uiso 1 calc . .
H63B H 0.9915 0.5081 -0.3544 0.144 Uiso 1 calc . .
H63C H 1.1007 0.5089 -0.2886 0.144 Uiso 1 calc . .
C64 C 0.8666(4) 0.5718(2) -0.2559(3) 0.0642(11) Uani 1 d . .
H64A H 0.8199 0.5763 -0.2059 0.096 Uiso 1 calc . .
H64B H 0.8248 0.5545 -0.3066 0.096 Uiso 1 calc . .
H64C H 0.8922 0.6071 -0.2747 0.096 Uiso 1 calc . .
C65 C 1.0416(5) 0.5951(3) 0.4652(3) 0.0798(15) Uani 1 d . .
H65A H 0.9756 0.6051 0.4957 0.096 Uiso 1 calc . .
H65B H 1.0982 0.5834 0.512 0.096 Uiso 1 calc . .
C66 C 1.0801(6) 0.6409(3) 0.4198(5) 0.100(2) Uani 1 d . .
H66A H 1.0968 0.6698 0.4633 0.15 Uiso 1 calc . .
H66B H 1.1463 0.6313 0.3905 0.15 Uiso 1 calc . .
H66C H 1.0237 0.653 0.3742 0.15 Uiso 1 calc . .
C67 C 1.0795(5) 0.5060(3) 0.4113(5) 0.0890(18) Uani 1 d . .
H67A H 1.081 0.4919 0.4735 0.107 Uiso 1 calc . .
H67B H 1.1551 0.5157 0.3989 0.107 Uiso 1 calc . .
C68 C 1.0381(5) 0.4634(2) 0.3470(4) 0.0798(15) Uani 1 d . .
H68A H 1.0857 0.4318 0.3535 0.12 Uiso 1 calc . .
H68B H 0.9637 0.4534 0.3599 0.12 Uiso 1 calc . .
H68C H 1.0376 0.4771 0.2853 0.12 Uiso 1 calc . .
C29 C 1.0224(5) 0.7662(4) 0.2111(9) 0.076(3) Uani 0.743(16) d A 1
H29A H 1.0833 0.74 0.2149 0.091 Uiso 0.743(16) calc A 1
H29B H 1.0521 0.8016 0.1952 0.091 Uiso 0.743(16) calc A 1
C30 C 0.9752(8) 0.7699(5) 0.3002(9) 0.099(4) Uani 0.743(16) d A 1
H30A H 1.0321 0.7813 0.346 0.149 Uiso 0.743(16) calc A 1
H30B H 0.9157 0.7962 0.2968 0.149 Uiso 0.743(16) calc A 1
H30C H 0.9469 0.7347 0.3165 0.149 Uiso 0.743(16) calc A 1
C31 C 0.9866(9) 0.7437(4) 0.0609(7) 0.090(3) Uani 0.743(16) d A 1
H31A H 1.0481 0.7179 0.0688 0.108 Uiso 0.743(16) calc A 1
H31B H 1.0158 0.7788 0.0427 0.108 Uiso 0.743(16) calc A 1
C32 C 0.9087(13) 0.7249(5) -0.0055(8) 0.109(5) Uani 0.743(16) d A 1
H32A H 0.9427 0.7209 -0.0626 0.163 Uiso 0.743(16) calc A 1
H32B H 0.8806 0.69 0.0128 0.163 Uiso 0.743(16) calc A 1
H32C H 0.8484 0.7507 -0.0132 0.163 Uiso 0.743(16) calc A 1
C35 C 0.5884(5) 0.78393(19) 0.0156(3) 0.0722(14) Uani 0.743(16) d A 1
H35A H 0.5118 0.7967 0.0109 0.087 Uiso 0.743(16) calc A 1
H35B H 0.6133 0.7813 -0.0459 0.087 Uiso 0.743(16) calc A 1
C36 C 0.6605(11) 0.8233(3) 0.0715(6) 0.090(4) Uani 0.743(16) d A 1
H36A H 0.6567 0.8587 0.0429 0.135 Uiso 0.743(16) calc A 1
H36B H 0.6351 0.8258 0.1321 0.135 Uiso 0.743(16) calc A 1
H36C H 0.7362 0.8104 0.0755 0.135 Uiso 0.743(16) calc A 1
C29A C 1.015(3) 0.7605(14) 0.165(2) 0.082(8) Uiso 0.257(16) d A 2
H29C H 1.0454 0.7895 0.1288 0.099 Uiso 0.257(16) calc A 2
H29D H 1.0667 0.7297 0.1686 0.099 Uiso 0.257(16) calc A 2
C30A C 0.992(3) 0.7804(14) 0.259(2) 0.080(8) Uiso 0.257(16) d A 2
H30D H 1.0597 0.7927 0.2908 0.121 Uiso 0.257(16) calc A 2
H30E H 0.9396 0.8103 0.2529 0.121 Uiso 0.257(16) calc A 2
H30F H 0.9606 0.751 0.2923 0.121 Uiso 0.257(16) calc A 2
C31A C 0.946(3) 0.720(2) 0.033(2) 0.094(11) Uiso 0.257(16) d A 2
H31C H 1.0136 0.7332 0.0074 0.113 Uiso 0.257(16) calc A 2
H31D H 0.9505 0.6809 0.039 0.113 Uiso 0.257(16) calc A 2
C32A C 0.8477(18) 0.7356(9) -0.0287(15) 0.062(5) Uiso 0.257(16) d A 2
H32D H 0.854 0.7193 -0.0879 0.093 Uiso 0.257(16) calc A 2
H32E H 0.7812 0.7226 -0.0034 0.093 Uiso 0.257(16) calc A 2
H32F H 0.8442 0.7748 -0.035 0.093 Uiso 0.257(16) calc A 2
C35A C 0.5884(5) 0.78393(19) 0.0156(3) 0.0722(14) Uani 0.257(16) d A 2
H35C H 0.5169 0.7894 -0.0185 0.087 Uiso 0.257(16) calc A 2
H35D H 0.6479 0.7895 -0.0248 0.087 Uiso 0.257(16) calc A 2
C36A C 0.6022(15) 0.8207(8) 0.1014(12) 0.052(4) Uiso 0.257(16) d A 2
H36D H 0.5992 0.8585 0.0831 0.078 Uiso 0.257(16) calc A 2
H36E H 0.5432 0.8132 0.1404 0.078 Uiso 0.257(16) calc A 2
H36F H 0.6727 0.8132 0.1342 0.078 Uiso 0.257(16) calc A 2
C69 C 0.6623(15) 0.4811(6) 0.4564(5) 0.113(5) Uani 0.81(3) d B 1
H69A H 0.6405 0.4428 0.4539 0.135 Uiso 0.81(3) calc B 1
H69B H 0.6056 0.5015 0.4858 0.135 Uiso 0.81(3) calc B 1
C70 C 0.7632(9) 0.4865(4) 0.5066(5) 0.128(3) Uani 0.81(3) d B 1
H70A H 0.7569 0.4728 0.5676 0.192 Uiso 0.81(3) calc B 1
H70B H 0.819 0.466 0.4776 0.192 Uiso 0.81(3) calc B 1
H70C H 0.7841 0.5245 0.5095 0.192 Uiso 0.81(3) calc B 1
C69A C 0.725(4) 0.4682(13) 0.449(2) 0.076(12) Uiso 0.19(3) d B 2
H69C H 0.6678 0.4441 0.4699 0.091 Uiso 0.19(3) calc B 2
H69D H 0.78 0.4448 0.4236 0.091 Uiso 0.19(3) calc B 2
C70A C 0.7632(9) 0.4865(4) 0.5066(5) 0.128(3) Uani 0.19(3) d B 2
H70D H 0.7921 0.4587 0.5484 0.192 Uiso 0.19(3) calc B 2
H70E H 0.8232 0.5093 0.4891 0.192 Uiso 0.19(3) calc B 2
H70F H 0.7101 0.5086 0.5359 0.192 Uiso 0.19(3) calc B 2
C71 C 0.5630(11) 0.4961(9) 0.3152(11) 0.106(8) Uani 0.77(4) d B 1
H71A H 0.5433 0.4578 0.3062 0.127 Uiso 0.77(4) calc B 1
H71B H 0.5052 0.5137 0.3476 0.127 Uiso 0.77(4) calc B 1
C72 C 0.5703(4) 0.5210(3) 0.2317(5) 0.0851(18) Uani 0.77(4) d B 1
H72A H 0.5 0.5181 0.1963 0.128 Uiso 0.77(4) calc B 1
H72B H 0.589 0.559 0.2408 0.128 Uiso 0.77(4) calc B 1
H72C H 0.6271 0.5033 0.1995 0.128 Uiso 0.77(4) calc B 1
C71A C 0.569(4) 0.489(2) 0.310(3) 0.018(18) Uiso 0.07(3) d B 2
H71C H 0.5668 0.4507 0.2933 0.022 Uiso 0.07(3) calc B 2
H71D H 0.5038 0.4976 0.3421 0.022 Uiso 0.07(3) calc B 2
C72A C 0.5703(4) 0.5210(3) 0.2317(5) 0.0851(18) Uani 0.07(3) d B 2
H72D H 0.5043 0.5137 0.1924 0.128 Uiso 0.07(3) calc B 2
H72E H 0.5722 0.5591 0.2484 0.128 Uiso 0.07(3) calc B 2
H72F H 0.635 0.5122 0.1998 0.128 Uiso 0.07(3) calc B 2
C71B C 0.595(3) 0.4810(15) 0.339(2) 0.045(9) Uiso 0.16(3) d B 3
H71E H 0.5336 0.4845 0.3775 0.054 Uiso 0.16(3) calc B 3
H71F H 0.6075 0.4426 0.326 0.054 Uiso 0.16(3) calc B 3
C72B C 0.5703(4) 0.5210(3) 0.2317(5) 0.0851(18) Uani 0.16(3) d B 3
H72G H 0.5047 0.5074 0.1975 0.128 Uiso 0.16(3) calc B 3
H72H H 0.5601 0.5589 0.2465 0.128 Uiso 0.16(3) calc B 3
H72I H 0.6333 0.5173 0.1954 0.128 Uiso 0.16(3) calc B 3
O1C O 0.69662(16) 0.72440(8) 0.38954(12) 0.0285(4) Uani 1 d . .
O2C O 0.7952(2) 0.65469(10) 0.34652(15) 0.0455(5) Uani 1 d . .
O3C O 0.81673(17) 0.53143(8) 0.10868(14) 0.0333(4) Uani 1 d . .
O4C O 0.7611(2) 0.61367(10) 0.14349(16) 0.0476(6) Uani 1 d . .
C1C C 0.7480(2) 0.67843(12) 0.40462(19) 0.0304(5) Uani 1 d . .
C2C C 0.7800(2) 0.57874(13) 0.08775(19) 0.0324(6) Uani 1 d . .

loop_
_atom_site_aniso_label
_atom_site_aniso_U_11
_atom_site_aniso_U_22
_atom_site_aniso_U_33
_atom_site_aniso_U_23
_atom_site_aniso_U_13
_atom_site_aniso_U_12
K1 0.0441(3) 0.0324(3) 0.0372(3) 0.0008(2) 0.0006(2) 0.0005(3)
K2 0.0486(4) 0.0327(3) 0.0402(3) -0.0016(2) -0.0022(3) 0.0068(3)
S1 0.0387(4) 0.0321(3) 0.0353(3) 0.0060(3) 0.0041(3) 0.0093(3)
S2 0.0411(4) 0.0343(4) 0.0359(3) -0.0023(3) 0.0017(3) 0.0022(3)
Si1 0.0231(3) 0.0479(5) 0.0476(5) -0.0044(4) -0.0002(3) 0.0093(3)
Si2 0.0292(4) 0.0452(5) 0.0291(3) -0.0101(3) 0.0045(3) 0.0066(3)
Si3 0.0449(5) 0.0466(5) 0.0563(5) -0.0308(4) 0.0146(4) -0.0091(4)
Si4 0.0369(4) 0.0401(5) 0.0581(5) -0.0133(4) 0.0139(4) 0.0060(4)
Al1 0.0219(3) 0.0269(4) 0.0244(3) 0.0000(3) 0.0021(3) 0.0027(3)
Al2 0.0262(4) 0.0287(4) 0.0323(4) -0.0088(3) 0.0056(3) -0.0020(3)
O1 0.0268(10) 0.0518(14) 0.0490(12) -0.0126(11) 0.0074(9) 0.0106(9)
O2 0.067(2) 0.0580(19) 0.113(3) 0.0048(18) 0.035(2) -0.0108(16)
O3 0.0561(14) 0.0387(12) 0.0433(12) 0.0008(10) -0.0084(10) 0.0070(11)
O4 0.0479(14) 0.0435(14) 0.0740(18) -0.0273(13) 0.0219(13) -0.0008(11)
O5 0.076(2) 0.0564(17) 0.0520(15) 0.0011(13) -0.0185(14) 0.0038(15)
O6 0.103(3) 0.068(2) 0.0633(18) -0.0097(16) 0.0284(18) -0.029(2)
N1 0.0230(10) 0.0361(13) 0.0314(11) 0.0031(9) 0.0012(8) 0.0008(9)
N2 0.0215(10) 0.0331(12) 0.0260(10) -0.0034(9) 0.0022(8) 0.0033(9)
N3 0.0305(11) 0.0321(12) 0.0360(12) -0.0120(10) 0.0082(10) -0.0045(9)
N4 0.0293(12) 0.0355(13) 0.0362(12) -0.0059(10) 0.0078(9) -0.0003(10)
C1 0.0247(12) 0.0386(15) 0.0412(15) 0.0109(13) 0.0027(11) -0.0023(11)
C2 0.0354(16) 0.056(2) 0.0497(19) 0.0195(16) 0.0065(14) -0.0037(14)
C3 0.063(2) 0.057(2) 0.070(3) 0.033(2) 0.009(2) -0.0165(19)
C4 0.075(3) 0.048(2) 0.084(3) 0.021(2) -0.001(2) -0.029(2)
C5 0.061(2) 0.046(2) 0.061(2) 0.0053(17) -0.0021(18) -0.0227(18)
C6 0.0332(14) 0.0385(16) 0.0461(17) 0.0088(13) -0.0007(12) -0.0097(12)
C7 0.049(2) 0.082(3) 0.0405(18) 0.0225(19) 0.0110(15) -0.0012(19)
C8 0.051(2) 0.108(4) 0.049(2) 0.033(2) 0.0043(17) -0.002(2)
C9 0.064(3) 0.131(5) 0.057(3) 0.033(3) 0.023(2) 0.007(3)
C10 0.0400(16) 0.0407(16) 0.0369(15) 0.0058(13) -0.0069(12) -0.0121(13)
C11 0.049(2) 0.060(2) 0.066(2) 0.016(2) -0.0200(18) -0.0107(18)
C12 0.057(2) 0.054(2) 0.0412(17) -0.0022(15) -0.0030(15) -0.0151(17)
C13 0.0254(16) 0.089(3) 0.096(3) -0.021(3) 0.0148(19) 0.0055(18)
C14 0.063(2) 0.046(2) 0.066(2) -0.0020(18) -0.0244(19) 0.0207(18)
C15 0.051(2) 0.080(3) 0.0297(15) -0.0025(16) 0.0096(14) 0.0093(19)
C16 0.0466(19) 0.053(2) 0.0513(19) -0.0258(17) 0.0049(15) 0.0046(16)
C17 0.0287(13) 0.0295(13) 0.0303(12) -0.0075(11) 0.0045(10) 0.0003(10)
C18 0.0258(13) 0.0377(15) 0.0415(15) -0.0060(12) 0.0019(11) 0.0005(11)
C19 0.0297(15) 0.060(2) 0.066(2) -0.0049(19) 0.0041(15) -0.0069(15)
C20 0.047(2) 0.071(3) 0.070(3) 0.001(2) 0.0175(19) -0.0241(19)
C21 0.068(2) 0.049(2) 0.0456(18) 0.0040(16) 0.0121(17) -0.0185(18)
C22 0.0473(17) 0.0316(15) 0.0309(14) -0.0047(11) 0.0041(12) 0.0000(12)
C23 0.0295(14) 0.0443(18) 0.0554(19) 0.0035(15) -0.0114(13) -0.0013(13)
C24 0.071(3) 0.081(3) 0.051(2) 0.010(2) -0.026(2) -0.021(2)
C25 0.0356(19) 0.055(3) 0.140(5) 0.015(3) -0.012(2) 0.0084(17)
C26 0.061(2) 0.0333(16) 0.0334(15) 0.0016(12) -0.0018(14) 0.0074(14)
C27 0.104(4) 0.036(2) 0.056(2) -0.0055(16) -0.012(2) 0.013(2)
C28 0.081(3) 0.0366(17) 0.0333(16) 0.0021(13) -0.0076(16) 0.0086(17)
C33 0.050(2) 0.045(2) 0.077(3) -0.0159(19) -0.0065(19) 0.0081(16)
C34 0.056(2) 0.086(3) 0.070(3) -0.012(2) -0.022(2) 0.010(2)
C37 0.0306(13) 0.0267(13) 0.0342(13) -0.0089(11) 0.0046(11) -0.0061(10)
C38 0.0379(15) 0.0297(14) 0.0454(16) -0.0005(12) -0.0006(13) -0.0049(12)
C39 0.0491(19) 0.0435(18) 0.0441(17) 0.0103(14) 0.0017(14) -0.0108(14)
C40 0.0404(17) 0.055(2) 0.0451(17) 0.0043(15) 0.0111(14) -0.0117(15)
C41 0.0324(15) 0.0459(18) 0.0400(16) -0.0014(13) 0.0018(12) -0.0041(13)
C42 0.0325(14) 0.0325(14) 0.0293(13) -0.0058(11) 0.0025(11) -0.0060(11)
C43 0.0450(18) 0.0319(16) 0.063(2) 0.0023(15) -0.0074(16) -0.0006(13)
C44 0.059(2) 0.044(2) 0.068(2) 0.0007(18) -0.0218(19) 0.0036(17)
C45 0.078(3) 0.032(2) 0.113(4) 0.012(2) -0.031(3) -0.0024(19)
C46 0.0364(15) 0.0449(18) 0.0328(14) 0.0009(13) -0.0030(12) -0.0090(13)
C47 0.052(2) 0.047(2) 0.062(2) 0.0129(17) -0.0017(17) 0.0029(16)
C48 0.060(2) 0.080(3) 0.0356(17) -0.0006(18) -0.0092(16) -0.023(2)
C49 0.071(3) 0.055(3) 0.113(4) -0.056(3) 0.032(3) -0.022(2)
C50 0.065(3) 0.107(4) 0.045(2) -0.037(2) 0.0097(18) -0.017(3)
C51 0.070(3) 0.047(2) 0.085(3) 0.004(2) 0.000(2) 0.019(2)
C52 0.049(2) 0.075(3) 0.099(4) -0.020(3) 0.033(2) 0.011(2)
C53 0.0265(13) 0.0422(16) 0.0338(14) -0.0020(12) 0.0085(11) -0.0012(11)
C54 0.0248(13) 0.0468(18) 0.0396(15) -0.0003(13) 0.0076(11) -0.0051(12)
C55 0.0373(17) 0.063(2) 0.055(2) 0.0040(18) 0.0038(15) -0.0192(16)
C56 0.044(2) 0.071(3) 0.068(2) 0.018(2) 0.0100(18) -0.0214(19)
C57 0.0458(19) 0.075(3) 0.0483(19) 0.0193(19) 0.0128(16) -0.0044(18)
C58 0.0350(15) 0.057(2) 0.0374(15) 0.0028(14) 0.0082(12) 0.0025(14)
C59 0.0325(15) 0.0484(19) 0.0364(15) -0.0025(13) 0.0019(12) -0.0039(13)
C60 0.044(2) 0.081(3) 0.060(2) 0.010(2) -0.0032(17) 0.0084(19)
C61 0.0495(19) 0.056(2) 0.0427(17) -0.0105(16) 0.0037(14) -0.0119(16)
C62 0.062(2) 0.074(3) 0.0357(17) -0.0025(17) -0.0004(16) 0.002(2)
C63 0.101(4) 0.142(6) 0.048(2) -0.018(3) 0.018(3) 0.011(4)
C64 0.061(2) 0.086(3) 0.0438(19) 0.003(2) -0.0071(17) 0.002(2)
C65 0.089(4) 0.094(4) 0.055(2) -0.011(3) -0.005(2) -0.008(3)
C66 0.114(5) 0.088(4) 0.100(4) -0.028(4) 0.020(4) -0.036(4)
C67 0.062(3) 0.087(4) 0.112(5) 0.004(3) -0.037(3) 0.012(3)
C68 0.080(3) 0.057(3) 0.101(4) 0.003(3) 0.001(3) 0.022(3)
C29 0.041(3) 0.074(5) 0.111(9) 0.021(5) 0.003(4) -0.006(3)
C30 0.078(5) 0.106(8) 0.112(9) -0.047(7) -0.005(6) -0.010(5)
C31 0.101(6) 0.069(5) 0.105(6) 0.026(5) 0.051(5) 0.008(5)
C32 0.152(14) 0.086(7) 0.094(8) 0.007(6) 0.046(8) -0.015(8)
C35 0.114(4) 0.046(2) 0.051(2) 0.0057(18) -0.029(2) 0.004(2)
C36 0.143(9) 0.035(3) 0.085(5) 0.002(3) -0.043(6) -0.003(4)
C35A 0.114(4) 0.046(2) 0.051(2) 0.0057(18) -0.029(2) 0.004(2)
C69 0.125(12) 0.147(10) 0.071(5) 0.014(5) 0.037(5) -0.042(9)
C70 0.192(10) 0.110(6) 0.082(5) 0.031(4) 0.007(5) -0.001(6)
C70A 0.192(10) 0.110(6) 0.082(5) 0.031(4) 0.007(5) -0.001(6)
C71 0.061(6) 0.143(15) 0.120(12) -0.054(10) 0.038(7) -0.029(8)
C72 0.052(3) 0.088(4) 0.115(5) -0.037(4) 0.002(3) 0.003(2)
C72A 0.052(3) 0.088(4) 0.115(5) -0.037(4) 0.002(3) 0.003(2)
C72B 0.052(3) 0.088(4) 0.115(5) -0.037(4) 0.002(3) 0.003(2)
O1C 0.0328(9) 0.0268(10) 0.0260(8) -0.0015(7) 0.0033(7) 0.0031(7)
O2C 0.0581(14) 0.0420(12) 0.0372(11) -0.0099(10) 0.0082(10) 0.0149(11)
O3C 0.0375(10) 0.0320(10) 0.0307(9) -0.0068(8) 0.0042(8) 0.0003(8)
O4C 0.0647(16) 0.0367(12) 0.0409(12) -0.0138(10) 0.0003(11) 0.0102(11)
C1C 0.0330(14) 0.0291(13) 0.0290(13) -0.0035(11) 0.0014(10) 0.0024(11)
C2C 0.0280(13) 0.0376(15) 0.0317(13) -0.0130(11) 0.0026(10) -0.0012(11)

loop_
_atom_type_symbol
_atom_type_description
_atom_type_scat_dispersion_real
_atom_type_scat_dispersion_imag
_atom_type_scat_source
C C 0.0181 0.0091 'International Tables Vol C Tables 4.2.6.8 and 6.1.1.4'
H H 0 0 'International Tables Vol C Tables 4.2.6.8 and 6.1.1.4'
N N 0.0311 0.018 'International Tables Vol C Tables 4.2.6.8 and 6.1.1.4'
O O 0.0492 0.0322 'International Tables Vol C Tables 4.2.6.8 and 6.1.1.4'
Al Al 0.213 0.2455 'International Tables Vol C Tables 4.2.6.8 and 6.1.1.4'
Si Si 0.2541 0.3302 'International Tables Vol C Tables 4.2.6.8 and 6.1.1.4'
S S 0.3331 0.5567 'International Tables Vol C Tables 4.2.6.8 and 6.1.1.4'
K K 0.3868 1.0657 'International Tables Vol C Tables 4.2.6.8 and 6.1.1.4'

loop_
_exptl_crystal_face_index_h
_exptl_crystal_face_index_k
_exptl_crystal_face_index_l
_exptl_crystal_face_perp_dist
0 -8 8 0.09
-7 5 -1 0.0842
3 7 -8 0.137
8 -4 1 0.0929
-5 -1 8 0.1253
-6 -9 5 0.1253
-5 -13 1 0.1336
2 -10 -8 0.1838
6 6 -6 0.1193
5 11 -3 0.1255
-1 11 7 0.1326
-2 -14 -3 0.1647
6 0 -7 0.1253
2 11 -7 0.1266
-4 12 -3 0.0988
-6 10 0 0.0861
1 -13 6 0.0822
4 -12 3 0.0894
-7 -2 -4 0.0999
2 3 -9 0.1489
6 4 -6 0.1122
8 3 -1 0.1062
4 -1 8 0.1078
0 -2 9 0.1049
-4 -10 -5 0.1559
-1 -7 -8 0.1764
7 9 -2 0.116
-4 14 1 0.1103
0 15 -3 0.1258
2 -16 1 0.1225
0 -15 3 0.1105
5 -12 -3 0.1472
6 -9 2 0.089
-7 8 -1 0.0741
-4 11 -5 0.1159

loop_
_geom_angle_atom_site_label_1
_geom_angle_atom_site_label_2
_geom_angle_atom_site_label_3
_geom_angle
_geom_angle_site_symmetry_1
_geom_angle_site_symmetry_3
_geom_angle_publ_flag
O4C K1 O2C 73.65(8) . . ?
O4C K1 O3 90.11(8) . . ?
O2C K1 O3 145.77(9) . . ?
O4C K1 O2 97.26(10) . . ?
O2C K1 O2 106.74(11) . . ?
O3 K1 O2 105.05(12) . . ?
O4C K1 O1C 113.58(7) . . ?
O2C K1 O1C 45.86(6) . . ?
O3 K1 O1C 122.85(7) . . ?
O2 K1 O1C 120.99(11) . . ?
O4C K1 C1C 92.15(8) . . ?
O2C K1 C1C 21.78(7) . . ?
O3 K1 C1C 137.74(8) . . ?
O2 K1 C1C 116.46(11) . . ?
O1C K1 C1C 24.13(6) . . ?
O4C K1 K2 38.38(6) . . ?
O2C K1 K2 35.46(5) . . ?
O3 K1 K2 124.06(6) . . ?
O2 K1 K2 102.33(8) . . ?
O1C K1 K2 79.05(4) . . ?
C1C K1 K2 55.52(5) . . ?
O2C K2 O6 103.25(10) . . ?
O2C K2 O5 91.33(9) . . ?
O6 K2 O5 109.84(12) . . ?
O2C K2 O4C 72.61(7) . . ?
O6 K2 O4C 114.77(12) . . ?
O5 K2 O4C 134.88(10) . . ?
O2C K2 O3C 118.85(7) . . ?
O6 K2 O3C 107.71(9) . . ?
O5 K2 O3C 123.59(9) . . ?
O4C K2 O3C 46.72(6) . . ?
O2C K2 C2C 95.07(8) . . ?
O6 K2 C2C 113.70(10) . . ?
O5 K2 C2C 133.05(9) . . ?
O4C K2 C2C 22.75(7) . . ?
O3C K2 C2C 23.99(7) . . ?
O2C K2 C72B 99.00(12) . . ?
O6 K2 C72B 44.47(16) . . ?
O5 K2 C72B 153.88(15) . . ?
O4C K2 C72B 71.24(15) . . ?
O3C K2 C72B 71.65(12) . . ?
C2C K2 C72B 70.13(14) . . ?
O2C K2 C69A 109.2(8) . . ?
O6 K2 C69A 25.0(7) . . ?
O5 K2 C69A 85.3(6) . . ?
O4C K2 C69A 139.7(6) . . ?
O3C K2 C69A 120.9(6) . . ?
C2C K2 C69A 134.7(5) . . ?
O2C K2 C71B 107.2(6) . . ?
O6 K2 C71B 13.8(6) . . ?
O5 K2 C71B 122.3(6) . . ?
O4C K2 C71B 102.8(6) . . ?
O3C K2 C71B 94.5(6) . . ?
C2C K2 C71B 100.0(6) . . ?
C72B K2 C71B 31.7(6) . . ?
O2C K2 K1 36.86(5) . . ?
O6 K2 K1 116.59(10) . . ?
O5 K2 K1 114.99(7) . . ?
O4C K2 K1 35.94(5) . . ?
O3C K2 K1 82.01(5) . . ?
C2C K2 K1 58.21(6) . . ?
C72B K2 K1 86.53(12) . . ?
C69A K2 K1 135.3(8) . . ?
C71B K2 K1 111.5(6) . . ?
C1C S1 Al1 72.09(10) . . ?
C2C S2 Al2 71.33(10) . . ?
O1 Si1 N1 107.63(12) . . ?
O1 Si1 C13 108.79(18) . . ?
N1 Si1 C13 112.23(19) . . ?
O1 Si1 C14 106.21(17) . . ?
N1 Si1 C14 113.91(16) . . ?
C13 Si1 C14 107.8(2) . . ?
O1 Si2 N2 107.31(11) . . ?
O1 Si2 C16 108.80(16) . . ?
N2 Si2 C16 111.32(15) . . ?
O1 Si2 C15 106.81(16) . . ?
N2 Si2 C15 113.17(15) . . ?
C16 Si2 C15 109.24(19) . . ?
O4 Si3 N3 107.04(13) . . ?
O4 Si3 C49 108.9(2) . . ?
N3 Si3 C49 112.12(17) . . ?
O4 Si3 C50 107.41(19) . . ?
N3 Si3 C50 113.4(2) . . ?
C49 Si3 C50 107.8(3) . . ?
O4 Si4 N4 107.14(14) . . ?
O4 Si4 C51 106.4(2) . . ?
N4 Si4 C51 113.08(18) . . ?
O4 Si4 C52 108.6(2) . . ?
N4 Si4 C52 111.9(2) . . ?
C51 Si4 C52 109.5(2) . . ?
N2 Al1 N1 109.07(11) . . ?
N2 Al1 O1C 112.85(10) . . ?
N1 Al1 O1C 117.91(10) . . ?
N2 Al1 S1 122.25(8) . . ?
N1 Al1 S1 115.30(9) . . ?
O1C Al1 S1 76.50(7) . . ?
N2 Al1 C1C 125.20(10) . . ?
N1 Al1 C1C 124.50(11) . . ?
O1C Al1 C1C 32.51(9) . . ?
S1 Al1 C1C 43.99(7) . . ?
N3 Al2 N4 110.17(12) . . ?
N3 Al2 O3C 113.06(11) . . ?
N4 Al2 O3C 117.73(11) . . ?
N3 Al2 S2 122.65(10) . . ?
N4 Al2 S2 113.36(10) . . ?
O3C Al2 S2 76.61(8) . . ?
N3 Al2 C2C 125.20(11) . . ?
N4 Al2 C2C 123.50(11) . . ?
O3C Al2 C2C 31.97(10) . . ?
S2 Al2 C2C 44.63(8) . . ?
Si1 O1 Si2 133.18(14) . . ?
C31 O2 C29 108.3(7) . . ?
C29A O2 C31A 110(2) . . ?
C29A O2 K1 139.7(19) . . ?
C31 O2 K1 133.8(6) . . ?
C29 O2 K1 116.0(4) . . ?
C31A O2 K1 105.6(16) . . ?
C35A O3 C33 114.2(3) . . ?
C35 O3 C33 114.2(3) . . ?
C35A O3 K1 121.1(2) . . ?
C35 O3 K1 121.1(2) . . ?
C33 O3 K1 121.2(2) . . ?
Si3 O4 Si4 134.29(16) . . ?
C67 O5 C65 117.9(4) . . ?
C67 O5 K2 123.5(3) . . ?
C65 O5 K2 118.2(3) . . ?
C69 O6 C71 110.9(9) . . ?
C71A O6 C69A 131(2) . . ?
C71B O6 K2 131.1(17) . . ?
C69 O6 K2 131.6(6) . . ?
C71A O6 K2 116.5(12) . . ?
C71 O6 K2 116.7(7) . . ?
C69A O6 K2 107(2) . . ?
C1 N1 Si1 122.18(19) . . ?
C1 N1 Al1 116.84(19) . . ?
Si1 N1 Al1 120.83(15) . . ?
C17 N2 Si2 120.73(18) . . ?
C17 N2 Al1 119.98(17) . . ?
Si2 N2 Al1 119.26(13) . . ?
C37 N3 Si3 118.87(19) . . ?
C37 N3 Al2 122.33(18) . . ?
Si3 N3 Al2 118.75(14) . . ?
C53 N4 Si4 120.50(19) . . ?
C53 N4 Al2 119.0(2) . . ?
Si4 N4 Al2 120.49(15) . . ?
C6 C1 C2 119.4(3) . . ?
C6 C1 N1 120.7(3) . . ?
C2 C1 N1 119.9(3) . . ?
C3 C2 C1 118.6(4) . . ?
C3 C2 C7 119.2(3) . . ?
C1 C2 C7 122.2(4) . . ?
C4 C3 C2 121.9(4) . . ?
C4 C3 H3 119 . . ?
C2 C3 H3 119 . . ?
C3 C4 C5 119.4(4) . . ?
C3 C4 H4 120.3 . . ?
C5 C4 H4 120.3 . . ?
C4 C5 C6 121.2(4) . . ?
C4 C5 H5 119.4 . . ?
C6 C5 H5 119.4 . . ?
C5 C6 C1 119.4(3) . . ?
C5 C6 C10 118.0(3) . . ?
C1 C6 C10 122.6(3) . . ?
C2 C7 C8 111.7(4) . . ?
C2 C7 C9 111.2(4) . . ?
C8 C7 C9 109.3(3) . . ?
C2 C7 H7 108.2 . . ?
C8 C7 H7 108.2 . . ?
C9 C7 H7 108.2 . . ?
C7 C8 H8A 109.5 . . ?
C7 C8 H8B 109.5 . . ?
H8A C8 H8B 109.5 . . ?
C7 C8 H8C 109.5 . . ?
H8A C8 H8C 109.5 . . ?
H8B C8 H8C 109.5 . . ?
C7 C9 H9A 109.5 . . ?
C7 C9 H9B 109.5 . . ?
H9A C9 H9B 109.5 . . ?
C7 C9 H9C 109.5 . . ?
H9A C9 H9C 109.5 . . ?
H9B C9 H9C 109.5 . . ?
C6 C10 C11 110.6(3) . . ?
C6 C10 C12 112.4(3) . . ?
C11 C10 C12 109.9(3) . . ?
C6 C10 H10 107.9 . . ?
C11 C10 H10 107.9 . . ?
C12 C10 H10 107.9 . . ?
C10 C11 H11A 109.5 . . ?
C10 C11 H11B 109.5 . . ?
H11A C11 H11B 109.5 . . ?
C10 C11 H11C 109.5 . . ?
H11A C11 H11C 109.5 . . ?
H11B C11 H11C 109.5 . . ?
C10 C12 H12A 109.5 . . ?
C10 C12 H12B 109.5 . . ?
H12A C12 H12B 109.5 . . ?
C10 C12 H12C 109.5 . . ?
H12A C12 H12C 109.5 . . ?
H12B C12 H12C 109.5 . . ?
Si1 C13 H13A 109.5 . . ?
Si1 C13 H13B 109.5 . . ?
H13A C13 H13B 109.5 . . ?
Si1 C13 H13C 109.5 . . ?
H13A C13 H13C 109.5 . . ?
H13B C13 H13C 109.5 . . ?
Si1 C14 H14A 109.5 . . ?
Si1 C14 H14B 109.5 . . ?
H14A C14 H14B 109.5 . . ?
Si1 C14 H14C 109.5 . . ?
H14A C14 H14C 109.5 . . ?
H14B C14 H14C 109.5 . . ?
Si2 C15 H15A 109.5 . . ?
Si2 C15 H15B 109.5 . . ?
H15A C15 H15B 109.5 . . ?
Si2 C15 H15C 109.5 . . ?
H15A C15 H15C 109.5 . . ?
H15B C15 H15C 109.5 . . ?
Si2 C16 H16A 109.5 . . ?
Si2 C16 H16B 109.5 . . ?
H16A C16 H16B 109.5 . . ?
Si2 C16 H16C 109.5 . . ?
H16A C16 H16C 109.5 . . ?
H16B C16 H16C 109.5 . . ?
C18 C17 C22 119.5(3) . . ?
C18 C17 N2 120.6(3) . . ?
C22 C17 N2 119.9(3) . . ?
C19 C18 C17 118.7(3) . . ?
C19 C18 C23 118.6(3) . . ?
C17 C18 C23 122.7(3) . . ?
C20 C19 C18 121.8(4) . . ?
C20 C19 H19 119.1 . . ?
C18 C19 H19 119.1 . . ?
C21 C20 C19 119.3(3) . . ?
C21 C20 H20 120.4 . . ?
C19 C20 H20 120.4 . . ?
C20 C21 C22 121.8(4) . . ?
C20 C21 H21 119.1 . . ?
C22 C21 H21 119.1 . . ?
C21 C22 C17 118.9(3) . . ?
C21 C22 C26 119.4(3) . . ?
C17 C22 C26 121.7(3) . . ?
C18 C23 C25 113.1(4) . . ?
C18 C23 C24 109.6(3) . . ?
C25 C23 C24 110.5(4) . . ?
C18 C23 H23 107.8 . . ?
C25 C23 H23 107.8 . . ?
C24 C23 H23 107.8 . . ?
C23 C24 H24A 109.5 . . ?
C23 C24 H24B 109.5 . . ?
H24A C24 H24B 109.5 . . ?
C23 C24 H24C 109.5 . . ?
H24A C24 H24C 109.5 . . ?
H24B C24 H24C 109.5 . . ?
C23 C25 H25A 109.5 . . ?
C23 C25 H25B 109.5 . . ?
H25A C25 H25B 109.5 . . ?
C23 C25 H25C 109.5 . . ?
H25A C25 H25C 109.5 . . ?
H25B C25 H25C 109.5 . . ?
C22 C26 C28 110.9(3) . . ?
C22 C26 C27 112.3(3) . . ?
C28 C26 C27 109.0(3) . . ?
C22 C26 H26 108.1 . . ?
C28 C26 H26 108.1 . . ?
C27 C26 H26 108.1 . . ?
C26 C27 H27A 109.5 . . ?
C26 C27 H27B 109.5 . . ?
H27A C27 H27B 109.5 . . ?
C26 C27 H27C 109.5 . . ?
H27A C27 H27C 109.5 . . ?
H27B C27 H27C 109.5 . . ?
C26 C28 H28A 109.5 . . ?
C26 C28 H28B 109.5 . . ?
H28A C28 H28B 109.5 . . ?
C26 C28 H28C 109.5 . . ?
H28A C28 H28C 109.5 . . ?
H28B C28 H28C 109.5 . . ?
O3 C33 C34 114.8(4) . . ?
O3 C33 H33A 108.6 . . ?
C34 C33 H33A 108.6 . . ?
O3 C33 H33B 108.6 . . ?
C34 C33 H33B 108.6 . . ?
H33A C33 H33B 107.5 . . ?
C33 C34 H34A 109.5 . . ?
C33 C34 H34B 109.5 . . ?
H34A C34 H34B 109.5 . . ?
C33 C34 H34C 109.5 . . ?
H34A C34 H34C 109.5 . . ?
H34B C34 H34C 109.5 . . ?
C42 C37 C38 119.2(3) . . ?
C42 C37 N3 120.6(3) . . ?
C38 C37 N3 120.1(3) . . ?
C39 C38 C37 119.2(3) . . ?
C39 C38 C43 118.6(3) . . ?
C37 C38 C43 122.2(3) . . ?
C40 C39 C38 121.5(3) . . ?
C40 C39 H39 119.3 . . ?
C38 C39 H39 119.3 . . ?
C39 C40 C41 119.3(3) . . ?
C39 C40 H40 120.4 . . ?
C41 C40 H40 120.4 . . ?
C40 C41 C42 121.9(3) . . ?
C40 C41 H41 119.1 . . ?
C42 C41 H41 119.1 . . ?
C41 C42 C37 118.9(3) . . ?
C41 C42 C46 117.8(3) . . ?
C37 C42 C46 123.3(3) . . ?
C38 C43 C45 113.1(3) . . ?
C38 C43 C44 110.4(3) . . ?
C45 C43 C44 110.3(4) . . ?
C38 C43 H43 107.6 . . ?
C45 C43 H43 107.6 . . ?
C44 C43 H43 107.6 . . ?
C43 C44 H44A 109.5 . . ?
C43 C44 H44B 109.5 . . ?
H44A C44 H44B 109.5 . . ?
C43 C44 H44C 109.5 . . ?
H44A C44 H44C 109.5 . . ?
H44B C44 H44C 109.5 . . ?
C43 C45 H45A 109.5 . . ?
C43 C45 H45B 109.5 . . ?
H45A C45 H45B 109.5 . . ?
C43 C45 H45C 109.5 . . ?
H45A C45 H45C 109.5 . . ?
H45B C45 H45C 109.5 . . ?
C42 C46 C48 110.5(3) . . ?
C42 C46 C47 111.6(3) . . ?
C48 C46 C47 110.1(3) . . ?
C42 C46 H46 108.1 . . ?
C48 C46 H46 108.1 . . ?
C47 C46 H46 108.1 . . ?
C46 C47 H47A 109.5 . . ?
C46 C47 H47B 109.5 . . ?
H47A C47 H47B 109.5 . . ?
C46 C47 H47C 109.5 . . ?
H47A C47 H47C 109.5 . . ?
H47B C47 H47C 109.5 . . ?
C46 C48 H48A 109.5 . . ?
C46 C48 H48B 109.5 . . ?
H48A C48 H48B 109.5 . . ?
C46 C48 H48C 109.5 . . ?
H48A C48 H48C 109.5 . . ?
H48B C48 H48C 109.5 . . ?
Si3 C49 H49A 109.5 . . ?
Si3 C49 H49B 109.5 . . ?
H49A C49 H49B 109.5 . . ?
Si3 C49 H49C 109.5 . . ?
H49A C49 H49C 109.5 . . ?
H49B C49 H49C 109.5 . . ?
Si3 C50 H50A 109.5 . . ?
Si3 C50 H50B 109.5 . . ?
H50A C50 H50B 109.5 . . ?
Si3 C50 H50C 109.5 . . ?
H50A C50 H50C 109.5 . . ?
H50B C50 H50C 109.5 . . ?
Si4 C51 H51A 109.5 . . ?
Si4 C51 H51B 109.5 . . ?
H51A C51 H51B 109.5 . . ?
Si4 C51 H51C 109.5 . . ?
H51A C51 H51C 109.5 . . ?
H51B C51 H51C 109.5 . . ?
Si4 C52 H52A 109.5 . . ?
Si4 C52 H52B 109.5 . . ?
H52A C52 H52B 109.5 . . ?
Si4 C52 H52C 109.5 . . ?
H52A C52 H52C 109.5 . . ?
H52B C52 H52C 109.5 . . ?
C54 C53 C58 119.6(3) . . ?
C54 C53 N4 120.6(3) . . ?
C58 C53 N4 119.8(3) . . ?
C55 C54 C53 119.1(3) . . ?
C55 C54 C59 117.6(3) . . ?
C53 C54 C59 123.3(3) . . ?
C56 C55 C54 121.2(4) . . ?
C56 C55 H55 119.4 . . ?
C54 C55 H55 119.4 . . ?
C57 C56 C55 119.6(4) . . ?
C57 C56 H56 120.2 . . ?
C55 C56 H56 120.2 . . ?
C56 C57 C58 122.0(3) . . ?
C56 C57 H57 119 . . ?
C58 C57 H57 119 . . ?
C57 C58 C53 118.5(3) . . ?
C57 C58 C62 118.5(3) . . ?
C53 C58 C62 123.0(3) . . ?
C54 C59 C61 111.5(3) . . ?
C54 C59 C60 111.6(3) . . ?
C61 C59 C60 109.8(3) . . ?
C54 C59 H59 107.9 . . ?
C61 C59 H59 107.9 . . ?
C60 C59 H59 107.9 . . ?
C59 C60 H60A 109.5 . . ?
C59 C60 H60B 109.5 . . ?
H60A C60 H60B 109.5 . . ?
C59 C60 H60C 109.5 . . ?
H60A C60 H60C 109.5 . . ?
H60B C60 H60C 109.5 . . ?
C59 C61 H61A 109.5 . . ?
C59 C61 H61B 109.5 . . ?
H61A C61 H61B 109.5 . . ?
C59 C61 H61C 109.5 . . ?
H61A C61 H61C 109.5 . . ?
H61B C61 H61C 109.5 . . ?
C58 C62 C64 111.6(4) . . ?
C58 C62 C63 111.6(4) . . ?
C64 C62 C63 108.0(4) . . ?
C58 C62 H62 108.5 . . ?
C64 C62 H62 108.5 . . ?
C63 C62 H62 108.5 . . ?
C62 C63 H63A 109.5 . . ?
C62 C63 H63B 109.5 . . ?
H63A C63 H63B 109.5 . . ?
C62 C63 H63C 109.5 . . ?
H63A C63 H63C 109.5 . . ?
H63B C63 H63C 109.5 . . ?
C62 C64 H64A 109.5 . . ?
C62 C64 H64B 109.5 . . ?
H64A C64 H64B 109.5 . . ?
C62 C64 H64C 109.5 . . ?
H64A C64 H64C 109.5 . . ?
H64B C64 H64C 109.5 . . ?
C66 C65 O5 112.2(4) . . ?
C66 C65 H65A 109.2 . . ?
O5 C65 H65A 109.2 . . ?
C66 C65 H65B 109.2 . . ?
O5 C65 H65B 109.2 . . ?
H65A C65 H65B 107.9 . . ?
C65 C66 H66A 109.5 . . ?
C65 C66 H66B 109.5 . . ?
H66A C66 H66B 109.5 . . ?
C65 C66 H66C 109.5 . . ?
H66A C66 H66C 109.5 . . ?
H66B C66 H66C 109.5 . . ?
O5 C67 C68 110.9(4) . . ?
O5 C67 H67A 109.5 . . ?
C68 C67 H67A 109.5 . . ?
O5 C67 H67B 109.5 . . ?
C68 C67 H67B 109.5 . . ?
H67A C67 H67B 108.1 . . ?
C67 C68 H68A 109.5 . . ?
C67 C68 H68B 109.5 . . ?
H68A C68 H68B 109.5 . . ?
C67 C68 H68C 109.5 . . ?
H68A C68 H68C 109.5 . . ?
H68B C68 H68C 109.5 . . ?
C30 C29 O2 111.2(6) . . ?
C30 C29 H29A 109.4 . . ?
O2 C29 H29A 109.4 . . ?
C30 C29 H29B 109.4 . . ?
O2 C29 H29B 109.4 . . ?
H29A C29 H29B 108 . . ?
C29 C30 H30A 109.5 . . ?
C29 C30 H30B 109.5 . . ?
H30A C30 H30B 109.5 . . ?
C29 C30 H30C 109.5 . . ?
H30A C30 H30C 109.5 . . ?
H30B C30 H30C 109.5 . . ?
O2 C31 C32 108.3(8) . . ?
O2 C31 H31A 110 . . ?
C32 C31 H31A 110 . . ?
O2 C31 H31B 110 . . ?
C32 C31 H31B 110 . . ?
H31A C31 H31B 108.4 . . ?
C31 C32 H32A 109.5 . . ?
C31 C32 H32B 109.5 . . ?
H32A C32 H32B 109.5 . . ?
C31 C32 H32C 109.5 . . ?
H32A C32 H32C 109.5 . . ?
H32B C32 H32C 109.5 . . ?
O3 C35 C36 108.5(4) . . ?
O3 C35 H35A 110 . . ?
C36 C35 H35A 110 . . ?
O3 C35 H35B 110 . . ?
C36 C35 H35B 110 . . ?
H35A C35 H35B 108.4 . . ?
C35 C36 H36A 109.5 . . ?
C35 C36 H36B 109.5 . . ?
H36A C36 H36B 109.5 . . ?
C35 C36 H36C 109.5 . . ?
H36A C36 H36C 109.5 . . ?
H36B C36 H36C 109.5 . . ?
O2 C29A C30A 101(3) . . ?
O2 C29A H29C 111.5 . . ?
C30A C29A H29C 111.5 . . ?
O2 C29A H29D 111.5 . . ?
C30A C29A H29D 111.5 . . ?
H29C C29A H29D 109.3 . . ?
C29A C30A H30D 109.5 . . ?
C29A C30A H30E 109.5 . . ?
H30D C30A H30E 109.5 . . ?
C29A C30A H30F 109.5 . . ?
H30D C30A H30F 109.5 . . ?
H30E C30A H30F 109.5 . . ?
C32A C31A O2 111(3) . . ?
C32A C31A H31C 109.5 . . ?
O2 C31A H31C 109.5 . . ?
C32A C31A H31D 109.5 . . ?
O2 C31A H31D 109.5 . . ?
H31C C31A H31D 108.1 . . ?
C31A C32A H32D 109.5 . . ?
C31A C32A H32E 109.5 . . ?
H32D C32A H32E 109.5 . . ?
C31A C32A H32F 109.5 . . ?
H32D C32A H32F 109.5 . . ?
H32E C32A H32F 109.5 . . ?
O3 C35A C36A 99.1(7) . . ?
O3 C35A H35C 112 . . ?
C36A C35A H35C 112 . . ?
O3 C35A H35D 112 . . ?
C36A C35A H35D 112 . . ?
H35C C35A H35D 109.6 . . ?
C35A C36A H36D 109.5 . . ?
C35A C36A H36E 109.5 . . ?
H36D C36A H36E 109.5 . . ?
C35A C36A H36F 109.5 . . ?
H36D C36A H36F 109.5 . . ?
H36E C36A H36F 109.5 . . ?
O6 C69 C70 109.7(9) . . ?
O6 C69 H69A 109.7 . . ?
C70 C69 H69A 109.7 . . ?
O6 C69 H69B 109.7 . . ?
C70 C69 H69B 109.7 . . ?
H69A C69 H69B 108.2 . . ?
C69 C70 H70A 109.5 . . ?
C69 C70 H70B 109.5 . . ?
H70A C70 H70B 109.5 . . ?
C69 C70 H70C 109.5 . . ?
H70A C70 H70C 109.5 . . ?
H70B C70 H70C 109.5 . . ?
C70A C69A O6 123(3) . . ?
C70A C69A K2 96(3) . . ?
O6 C69A K2 47.8(15) . . ?
C70A C69A H69C 106.6 . . ?
O6 C69A H69C 106.6 . . ?
K2 C69A H69C 153.5 . . ?
C70A C69A H69D 106.6 . . ?
O6 C69A H69D 106.6 . . ?
K2 C69A H69D 79.8 . . ?
H69C C69A H69D 106.6 . . ?
C69A C70A H70D 109.5 . . ?
C69A C70A H70E 109.5 . . ?
H70D C70A H70E 109.5 . . ?
C69A C70A H70F 109.5 . . ?
H70D C70A H70F 109.5 . . ?
H70E C70A H70F 109.5 . . ?
C72 C71 O6 109.8(7) . . ?
C72 C71 H71A 109.7 . . ?
O6 C71 H71A 109.7 . . ?
C72 C71 H71B 109.7 . . ?
O6 C71 H71B 109.7 . . ?
H71A C71 H71B 108.2 . . ?
C71 C72 H72A 109.5 . . ?
C71 C72 H72B 109.5 . . ?
H72A C72 H72B 109.5 . . ?
C71 C72 H72C 109.5 . . ?
H72A C72 H72C 109.5 . . ?
H72B C72 H72C 109.5 . . ?
C72A C71A O6 109.3(18) . . ?
C72A C71A H71C 109.8 . . ?
O6 C71A H71C 109.8 . . ?
C72A C71A H71D 109.8 . . ?
O6 C71A H71D 109.8 . . ?
H71C C71A H71D 108.3 . . ?
C71A C72A H72D 109.5 . . ?
C71A C72A H72E 109.5 . . ?
H72D C72A H72E 109.5 . . ?
C71A C72A H72F 109.5 . . ?
H72D C72A H72F 109.5 . . ?
H72E C72A H72F 109.5 . . ?
O6 C71B C72B 102(2) . . ?
O6 C71B K2 35.1(13) . . ?
C72B C71B K2 69.6(11) . . ?
O6 C71B H71E 111.4 . . ?
C72B C71B H71E 111.4 . . ?
K2 C71B H71E 136.8 . . ?
O6 C71B H71F 111.4 . . ?
C72B C71B H71F 111.4 . . ?
K2 C71B H71F 109.8 . . ?
H71E C71B H71F 109.3 . . ?
C71B C72B K2 78.7(13) . . ?
C71B C72B H72G 109.5 . . ?
K2 C72B H72G 163.6 . . ?
C71B C72B H72H 109.5 . . ?
K2 C72B H72H 79.7 . . ?
H72G C72B H72H 109.5 . . ?
C71B C72B H72I 109.5 . . ?
K2 C72B H72I 54.2 . . ?
H72G C72B H72I 109.5 . . ?
H72H C72B H72I 109.5 . . ?
C1C O1C Al1 99.12(16) . . ?
C1C O1C K1 87.57(15) . . ?
Al1 O1C K1 170.91(10) . . ?
C1C O2C K2 138.4(2) . . ?
C1C O2C K1 103.5(2) . . ?
K2 O2C K1 107.68(8) . . ?
C2C O3C Al2 99.41(18) . . ?
C2C O3C K2 92.00(16) . . ?
Al2 O3C K2 167.80(12) . . ?
C2C O4C K1 153.1(2) . . ?
C2C O4C K2 97.2(2) . . ?
K1 O4C K2 105.68(8) . . ?
O2C C1C O1C 122.9(3) . . ?
O2C C1C S1 124.9(2) . . ?
O1C C1C S1 112.3(2) . . ?
O2C C1C Al1 171.2(2) . . ?
O1C C1C Al1 48.37(12) . . ?
S1 C1C Al1 63.92(9) . . ?
O2C C1C K1 54.74(16) . . ?
O1C C1C K1 68.31(14) . . ?
S1 C1C K1 174.88(15) . . ?
Al1 C1C K1 116.42(11) . . ?
O4C C2C O3C 124.0(3) . . ?
O4C C2C S2 123.3(3) . . ?
O3C C2C S2 112.6(2) . . ?
O4C C2C Al2 172.4(3) . . ?
O3C C2C Al2 48.62(13) . . ?
S2 C2C Al2 64.03(9) . . ?
O4C C2C K2 60.01(18) . . ?
O3C C2C K2 64.01(15) . . ?
S2 C2C K2 174.82(15) . . ?
Al2 C2C K2 112.51(12) . . ?

loop_
_geom_bond_atom_site_label_1
_geom_bond_atom_site_label_2
_geom_bond_distance
_geom_bond_site_symmetry_2
_geom_bond_publ_flag
K1 O4C 2.618(2) . ?
K1 O2C 2.704(3) . ?
K1 O3 2.704(2) . ?
K1 O2 2.718(3) . ?
K1 O1C 2.9946(19) . ?
K1 C1C 3.220(3) . ?
K1 K2 4.2943(9) . ?
K2 O2C 2.615(2) . ?
K2 O6 2.685(3) . ?
K2 O5 2.692(3) . ?
K2 O4C 2.769(3) . ?
K2 O3C 2.853(2) . ?
K2 C2C 3.172(3) . ?
K2 C72B 3.364(5) . ?
K2 C69A 3.46(4) . ?
K2 C71B 3.52(4) . ?
S1 C1C 1.766(3) . ?
S1 Al1 2.2842(10) . ?
S2 C2C 1.783(3) . ?
S2 Al2 2.2812(11) . ?
Si1 O1 1.638(3) . ?
Si1 N1 1.725(3) . ?
Si1 C13 1.858(4) . ?
Si1 C14 1.875(4) . ?
Si2 O1 1.644(2) . ?
Si2 N2 1.726(2) . ?
Si2 C16 1.858(4) . ?
Si2 C15 1.871(4) . ?
Si3 O4 1.639(3) . ?
Si3 N3 1.729(2) . ?
Si3 C49 1.855(5) . ?
Si3 C50 1.879(5) . ?
Si4 O4 1.647(3) . ?
Si4 N4 1.721(3) . ?
Si4 C51 1.854(5) . ?
Si4 C52 1.870(4) . ?
Al1 N2 1.818(2) . ?
Al1 N1 1.828(2) . ?
Al1 O1C 1.832(2) . ?
Al1 C1C 2.420(3) . ?
Al2 N3 1.822(3) . ?
Al2 N4 1.826(2) . ?
Al2 O3C 1.828(2) . ?
Al2 C2C 2.404(3) . ?
O2 C29A 1.04(3) . ?
O2 C31 1.355(9) . ?
O2 C29 1.503(12) . ?
O2 C31A 1.74(4) . ?
O3 C35A 1.416(5) . ?
O3 C35 1.416(5) . ?
O3 C33 1.422(5) . ?
O5 C67 1.358(7) . ?
O5 C65 1.462(6) . ?
O6 C71B 1.11(4) . ?
O6 C69 1.387(8) . ?
O6 C71A 1.50(3) . ?
O6 C71 1.503(15) . ?
O6 C69A 1.53(2) . ?
N1 C1 1.445(4) . ?
N2 C17 1.441(3) . ?
N3 C37 1.445(4) . ?
N4 C53 1.444(4) . ?
C1 C6 1.403(5) . ?
C1 C2 1.421(4) . ?
C2 C3 1.391(6) . ?
C2 C7 1.516(6) . ?
C3 C4 1.372(7) . ?
C3 H3 0.95 . ?
C4 C5 1.380(6) . ?
C4 H4 0.95 . ?
C5 C6 1.395(5) . ?
C5 H5 0.95 . ?
C6 C10 1.512(4) . ?
C7 C8 1.532(6) . ?
C7 C9 1.541(5) . ?
C7 H7 1 . ?
C8 H8A 0.98 . ?
C8 H8B 0.98 . ?
C8 H8C 0.98 . ?
C9 H9A 0.98 . ?
C9 H9B 0.98 . ?
C9 H9C 0.98 . ?
C10 C11 1.528(5) . ?
C10 C12 1.531(5) . ?
C10 H10 1 . ?
C11 H11A 0.98 . ?
C11 H11B 0.98 . ?
C11 H11C 0.98 . ?
C12 H12A 0.98 . ?
C12 H12B 0.98 . ?
C12 H12C 0.98 . ?
C13 H13A 0.98 . ?
C13 H13B 0.98 . ?
C13 H13C 0.98 . ?
C14 H14A 0.98 . ?
C14 H14B 0.98 . ?
C14 H14C 0.98 . ?
C15 H15A 0.98 . ?
C15 H15B 0.98 . ?
C15 H15C 0.98 . ?
C16 H16A 0.98 . ?
C16 H16B 0.98 . ?
C16 H16C 0.98 . ?
C17 C18 1.411(4) . ?
C17 C22 1.412(4) . ?
C18 C19 1.399(5) . ?
C18 C23 1.505(5) . ?
C19 C20 1.374(6) . ?
C19 H19 0.95 . ?
C20 C21 1.372(7) . ?
C20 H20 0.95 . ?
C21 C22 1.394(5) . ?
C21 H21 0.95 . ?
C22 C26 1.517(5) . ?
C23 C25 1.519(6) . ?
C23 C24 1.542(6) . ?
C23 H23 1 . ?
C24 H24A 0.98 . ?
C24 H24B 0.98 . ?
C24 H24C 0.98 . ?
C25 H25A 0.98 . ?
C25 H25B 0.98 . ?
C25 H25C 0.98 . ?
C26 C28 1.527(5) . ?
C26 C27 1.536(5) . ?
C26 H26 1 . ?
C27 H27A 0.98 . ?
C27 H27B 0.98 . ?
C27 H27C 0.98 . ?
C28 H28A 0.98 . ?
C28 H28B 0.98 . ?
C28 H28C 0.98 . ?
C33 C34 1.490(6) . ?
C33 H33A 0.99 . ?
C33 H33B 0.99 . ?
C34 H34A 0.98 . ?
C34 H34B 0.98 . ?
C34 H34C 0.98 . ?
C37 C42 1.410(4) . ?
C37 C38 1.413(4) . ?
C38 C39 1.400(5) . ?
C38 C43 1.518(5) . ?
C39 C40 1.371(5) . ?
C39 H39 0.95 . ?
C40 C41 1.377(5) . ?
C40 H40 0.95 . ?
C41 C42 1.396(4) . ?
C41 H41 0.95 . ?
C42 C46 1.517(4) . ?
C43 C45 1.525(5) . ?
C43 C44 1.529(5) . ?
C43 H43 1 . ?
C44 H44A 0.98 . ?
C44 H44B 0.98 . ?
C44 H44C 0.98 . ?
C45 H45A 0.98 . ?
C45 H45B 0.98 . ?
C45 H45C 0.98 . ?
C46 C48 1.532(4) . ?
C46 C47 1.532(5) . ?
C46 H46 1 . ?
C47 H47A 0.98 . ?
C47 H47B 0.98 . ?
C47 H47C 0.98 . ?
C48 H48A 0.98 . ?
C48 H48B 0.98 . ?
C48 H48C 0.98 . ?
C49 H49A 0.98 . ?
C49 H49B 0.98 . ?
C49 H49C 0.98 . ?
C50 H50A 0.98 . ?
C50 H50B 0.98 . ?
C50 H50C 0.98 . ?
C51 H51A 0.98 . ?
C51 H51B 0.98 . ?
C51 H51C 0.98 . ?
C52 H52A 0.98 . ?
C52 H52B 0.98 . ?
C52 H52C 0.98 . ?
C53 C54 1.407(4) . ?
C53 C58 1.415(4) . ?
C54 C55 1.403(5) . ?
C54 C59 1.518(4) . ?
C55 C56 1.377(6) . ?
C55 H55 0.95 . ?
C56 C57 1.366(6) . ?
C56 H56 0.95 . ?
C57 C58 1.401(6) . ?
C57 H57 0.95 . ?
C58 C62 1.514(5) . ?
C59 C61 1.530(5) . ?
C59 C60 1.535(5) . ?
C59 H59 1 . ?
C60 H60A 0.98 . ?
C60 H60B 0.98 . ?
C60 H60C 0.98 . ?
C61 H61A 0.98 . ?
C61 H61B 0.98 . ?
C61 H61C 0.98 . ?
C62 C64 1.523(6) . ?
C62 C63 1.556(6) . ?
C62 H62 1 . ?
C63 H63A 0.98 . ?
C63 H63B 0.98 . ?
C63 H63C 0.98 . ?
C64 H64A 0.98 . ?
C64 H64B 0.98 . ?
C64 H64C 0.98 . ?
C65 C66 1.424(9) . ?
C65 H65A 0.99 . ?
C65 H65B 0.99 . ?
C66 H66A 0.98 . ?
C66 H66B 0.98 . ?
C66 H66C 0.98 . ?
C67 C68 1.491(9) . ?
C67 H67A 0.99 . ?
C67 H67B 0.99 . ?
C68 H68A 0.98 . ?
C68 H68B 0.98 . ?
C68 H68C 0.98 . ?
C29 C30 1.491(14) . ?
C29 H29A 0.99 . ?
C29 H29B 0.99 . ?
C30 H30A 0.98 . ?
C30 H30B 0.98 . ?
C30 H30C 0.98 . ?
C31 C32 1.403(17) . ?
C31 H31A 0.99 . ?
C31 H31B 0.99 . ?
C32 H32A 0.98 . ?
C32 H32B 0.98 . ?
C32 H32C 0.98 . ?
C35 C36 1.525(9) . ?
C35 H35A 0.99 . ?
C35 H35B 0.99 . ?
C36 H36A 0.98 . ?
C36 H36B 0.98 . ?
C36 H36C 0.98 . ?
C29A C30A 1.53(4) . ?
C29A H29C 0.99 . ?
C29A H29D 0.99 . ?
C30A H30D 0.98 . ?
C30A H30E 0.98 . ?
C30A H30F 0.98 . ?
C31A C32A 1.51(4) . ?
C31A H31C 0.99 . ?
C31A H31D 0.99 . ?
C32A H32D 0.98 . ?
C32A H32E 0.98 . ?
C32A H32F 0.98 . ?
C35A C36A 1.571(18) . ?
C35A H35C 0.99 . ?
C35A H35D 0.99 . ?
C36A H36D 0.98 . ?
C36A H36E 0.98 . ?
C36A H36F 0.98 . ?
C69 C70 1.404(19) . ?
C69 H69A 0.99 . ?
C69 H69B 0.99 . ?
C70 H70A 0.98 . ?
C70 H70B 0.98 . ?
C70 H70C 0.98 . ?
C69A C70A 1.05(3) . ?
C69A H69C 0.99 . ?
C69A H69D 0.99 . ?
C70A H70D 0.98 . ?
C70A H70E 0.98 . ?
C70A H70F 0.98 . ?
C71 C72 1.40(2) . ?
C71 H71A 0.99 . ?
C71 H71B 0.99 . ?
C72 H72A 0.98 . ?
C72 H72B 0.98 . ?
C72 H72C 0.98 . ?
C71A C72A 1.41(3) . ?
C71A H71C 0.99 . ?
C71A H71D 0.99 . ?
C72A H72D 0.98 . ?
C72A H72E 0.98 . ?
C72A H72F 0.98 . ?
C71B C72B 1.88(3) . ?
C71B H71E 0.99 . ?
C71B H71F 0.99 . ?
C72B H72G 0.98 . ?
C72B H72H 0.98 . ?
C72B H72I 0.98 . ?
O1C C1C 1.317(4) . ?
O2C C1C 1.229(4) . ?
O3C C2C 1.290(4) . ?
O4C C2C 1.236(4) . ?
